data_7154113
loop_
_publ_author_name
'Romero-Fern\'andez, Mar\'ia P'
'Avalos, Mart\'in'
'Babiano, Reyes'
'Cintas, Pedro'
'Jim\'enez, Jos\'e L'
'Light, Mark E.'
'Palacios, Juan C.'

_publ_section_title
;
 Pseudo-cyclic structures of mono- and di-azaderivatives of
 malondialdehydes. Synthesis and conformational disentanglement by
 computational analyses.
;
_journal_issue 44
_journal_name_full 'Organic &amp; biomolecular chemistry'
_journal_page_first 8997
_journal_page_last 9010
_journal_paper_doi 10.1039/c4ob01507j
_journal_volume 12
_journal_year 2014
_chemical_compound_source 'Pedro Cintas'
_chemical_formula_sum 'C16 H14 N2 O3'
_chemical_formula_weight 282.29
_chemical_name_systematic
;
 ?
;
_space_group_IT_number 14
_symmetry_cell_setting monoclinic
_symmetry_space_group_name_Hall '-P 2yn'
_symmetry_space_group_name_H-M 'P 1 21/n 1'
_atom_sites_solution_hydrogens geom
_atom_sites_solution_primary direct
_atom_sites_solution_secondary difmap
_audit_creation_method SHELXL-97
_cell_angle_alpha 90.00
_cell_angle_beta 93.169(8)
_cell_angle_gamma 90.00
_cell_formula_units_Z 4
_cell_length_a 4.1847(19)
_cell_length_b 13.013(6)
_cell_length_c 24.919(11)
_cell_measurement_reflns_used 3424
_cell_measurement_temperature 100(2)
_cell_measurement_theta_max 31.5
_cell_measurement_theta_min 2.9
_cell_volume 1354.9(11)
_computing_cell_refinement
;
CrystalClear-SM Expert 2.0 r7 (Rigaku, 2011)
;
_computing_data_collection
;
CrystalClear-SM Expert 2.0 r7 (Rigaku, 2011)
;
_computing_data_reduction
;
CrystalClear-SM Expert 2.0 r7 (Rigaku, 2011)
;
_computing_molecular_graphics
;
Images generated using CrystalMaker: a crystal and molecular 
structures program for Mac and Windows. CrystalMaker Software Ltd, 
Oxford, England (www.crystalmaker.com)
;
_computing_publication_material 'WINGX (Farrugia, 1998)'
_computing_structure_refinement 'SHELXL-97 (Sheldrick, 2008)'
_computing_structure_solution 'SHELXS-97 (Sheldrick, 1997)'
_diffrn_ambient_temperature 100(2)
_diffrn_detector 'CCD plate'
_diffrn_detector_area_resol_mean 28.5714
_diffrn_detector_type 'Rigaku HG Saturn724+ (2x2 bin mode)'
_diffrn_measured_fraction_theta_full 0.992
_diffrn_measured_fraction_theta_max 0.992
_diffrn_measurement_device 'four-circle \k diffractometer'
_diffrn_measurement_device_type 'Rigaku AFC12 (Right)'
_diffrn_measurement_method 'profile data from \w-scans'
_diffrn_measurement_specimen_support 'MiTeGen MicroMesh'
_diffrn_radiation_collimation 'Confocal mirrors, HF Varimax '
_diffrn_radiation_type MoK\a
_diffrn_radiation_wavelength 0.71075
_diffrn_reflns_av_R_equivalents 0.0338
_diffrn_reflns_av_sigmaI/netI 0.0458
_diffrn_reflns_limit_h_max 4
_diffrn_reflns_limit_h_min -4
_diffrn_reflns_limit_k_max 15
_diffrn_reflns_limit_k_min -14
_diffrn_reflns_limit_l_max 29
_diffrn_reflns_limit_l_min -29
_diffrn_reflns_number 6477
_diffrn_reflns_theta_full 25.02
_diffrn_reflns_theta_max 25.02
_diffrn_reflns_theta_min 2.91
_diffrn_source 'Rotating Anode'
_diffrn_source_current 55.0
_diffrn_source_power 2.475
_diffrn_source_voltage 45.0
_exptl_absorpt_coefficient_mu 0.097
_exptl_absorpt_correction_T_max 0.9932
_exptl_absorpt_correction_T_min 0.9780
_exptl_absorpt_correction_type multi-scan
_exptl_absorpt_process_details
;
Jacobson, R. (1998). REQAB. Private communication to the 
Rigaku Corporation, Tokyo, Japan.
;
_exptl_crystal_colour Yellow
_exptl_crystal_density_diffrn 1.384
_exptl_crystal_density_method 'not measured'
_exptl_crystal_description Fragment
_exptl_crystal_F_000 592
_exptl_crystal_size_max 0.23
_exptl_crystal_size_mid 0.21
_exptl_crystal_size_min 0.07
_refine_diff_density_max 0.162
_refine_diff_density_min -0.239
_refine_diff_density_rms 0.045
_refine_ls_extinction_method none
_refine_ls_goodness_of_fit_ref 1.119
_refine_ls_hydrogen_treatment mixed
_refine_ls_matrix_type full
_refine_ls_number_parameters 194
_refine_ls_number_reflns 2360
_refine_ls_number_restraints 0
_refine_ls_restrained_S_all 1.119
_refine_ls_R_factor_all 0.0553
_refine_ls_R_factor_gt 0.0440
_refine_ls_shift/su_max 0.003
_refine_ls_shift/su_mean 0.000
_refine_ls_structure_factor_coef Fsqd
_refine_ls_weighting_details 'calc w=1/[\s^2^(Fo^2^)+(0.0492P)^2^+0.1248P] where P=(Fo^2^+2Fc^2^)/3'
_refine_ls_weighting_scheme calc
_refine_ls_wR_factor_gt 0.1033
_refine_ls_wR_factor_ref 0.1089
_reflns_number_gt 2016
_reflns_number_total 2360
_reflns_threshold_expression >2\s(I)
_cod_data_source_file c4ob01507j2.cif
_cod_data_source_block 2011acc0768
_cod_depositor_comments
;
The following automatic conversions were performed:

'_symmetry_cell_setting' value 'Monoclinic' changed to 'monoclinic'
according to
/usr/data/users/saulius/crontab/automatic-downloads/rss-feeds/RSC/lib/dictionaries/cif_core.dic
dictionary named 'cif_core.dic' version 2.4.2 from 2011-04-26.

Automatic conversion script
Id: cif_fix_values 2827 2014-09-09 07:05:25Z andrius 

 Adding full bibliography for 7154112--7154113.cif.
;
_cod_original_cell_volume 1354.9(10)
_cod_original_sg_symbol_H-M P2(1)/n
_cod_database_code 7154113

loop_
_symmetry_equiv_pos_as_xyz
'x, y, z'
'-x+1/2, y+1/2, -z+1/2'
'-x, -y, -z'
'x-1/2, -y-1/2, z-1/2'

loop_
_atom_site_label
_atom_site_type_symbol
_atom_site_fract_x
_atom_site_fract_y
_atom_site_fract_z
_atom_site_U_iso_or_equiv
_atom_site_adp_type
_atom_site_occupancy
_atom_site_symmetry_multiplicity
_atom_site_calc_flag
_atom_site_refinement_flags
O1 O 0.0826(3) 0.90450(9) 0.03202(5) 0.0211(3) Uani 1 1 d .
O2 O -0.6036(4) 0.46598(10) 0.23832(6) 0.0355(4) Uani 1 1 d .
O3 O -0.7782(4) 0.58428(11) 0.29014(6) 0.0376(4) Uani 1 1 d .
N1 N -0.3207(4) 1.03866(11) 0.07523(6) 0.0176(4) Uani 1 1 d .
H901 H -0.176(5) 1.0263(16) 0.0478(9) 0.038(7) Uiso 1 1 d .
N2 N -0.6436(4) 0.55695(13) 0.24971(6) 0.0252(4) Uani 1 1 d .
C1 C -0.3623(5) 1.29531(14) 0.03221(8) 0.0217(5) Uani 1 1 d .
H1 H -0.4765 1.2758 -0.0002 0.026 Uiso 1 1 calc R
C2 C -0.2081(5) 1.38976(14) 0.03531(8) 0.0262(5) Uani 1 1 d .
H2 H -0.2196 1.4349 0.0053 0.031 Uiso 1 1 calc R
C3 C -0.0375(5) 1.41805(15) 0.08215(8) 0.0269(5) Uani 1 1 d .
H3 H 0.0716 1.4821 0.0841 0.032 Uiso 1 1 calc R
C4 C -0.0263(5) 1.35298(15) 0.12596(8) 0.0267(5) Uani 1 1 d .
H4 H 0.0889 1.3726 0.1583 0.032 Uiso 1 1 calc R
C5 C -0.1823(5) 1.25939(14) 0.12289(8) 0.0228(5) Uani 1 1 d .
H5 H -0.1740 1.2151 0.1532 0.027 Uiso 1 1 calc R
C6 C -0.3515(4) 1.22933(13) 0.07581(7) 0.0178(4) Uani 1 1 d .
C7 C -0.5295(5) 1.12858(13) 0.07282(8) 0.0197(4) Uani 1 1 d .
H7A H -0.6741 1.1252 0.1029 0.024 Uiso 1 1 calc R
H7B H -0.6639 1.1264 0.0389 0.024 Uiso 1 1 calc R
C8 C -0.3649(4) 0.96143(13) 0.10777(7) 0.0184(4) Uani 1 1 d .
H8 H -0.5139 0.9720 0.1346 0.022 Uiso 1 1 calc R
C9 C -0.2164(4) 0.86512(13) 0.10722(7) 0.0174(4) Uani 1 1 d .
C10 C 0.0018(4) 0.84347(14) 0.06707(7) 0.0184(4) Uani 1 1 d .
H10 H 0.0936 0.7767 0.0670 0.022 Uiso 1 1 calc R
C11 C -0.3133(4) 0.78562(14) 0.14500(7) 0.0176(4) Uani 1 1 d .
C12 C -0.4427(5) 0.81147(14) 0.19408(7) 0.0210(5) Uani 1 1 d .
H12 H -0.4528 0.8817 0.2042 0.025 Uiso 1 1 calc R
C13 C -0.5549(5) 0.73792(14) 0.22771(8) 0.0215(5) Uani 1 1 d .
H13 H -0.6509 0.7573 0.2599 0.026 Uiso 1 1 calc R
C14 C -0.5265(5) 0.63516(14) 0.21428(7) 0.0200(4) Uani 1 1 d .
C15 C -0.3937(5) 0.60558(14) 0.16725(8) 0.0219(5) Uani 1 1 d .
H15 H -0.3726 0.5348 0.1587 0.026 Uiso 1 1 calc R
C16 C -0.2919(5) 0.68024(14) 0.13280(8) 0.0207(5) Uani 1 1 d .
H16 H -0.2051 0.6601 0.1000 0.025 Uiso 1 1 calc R

loop_
_atom_site_aniso_label
_atom_site_aniso_U_11
_atom_site_aniso_U_22
_atom_site_aniso_U_33
_atom_site_aniso_U_23
_atom_site_aniso_U_13
_atom_site_aniso_U_12
O1 0.0243(8) 0.0201(7) 0.0191(7) 0.0030(6) 0.0033(6) -0.0015(6)
O2 0.0544(11) 0.0172(8) 0.0360(9) 0.0026(6) 0.0119(7) -0.0044(7)
O3 0.0605(11) 0.0302(8) 0.0237(8) 0.0017(7) 0.0181(8) -0.0079(8)
N1 0.0205(9) 0.0143(8) 0.0183(9) 0.0016(7) 0.0036(7) 0.0000(7)
N2 0.0324(11) 0.0224(9) 0.0210(9) 0.0022(7) 0.0027(8) -0.0040(8)
C1 0.0213(11) 0.0225(10) 0.0215(11) 0.0010(9) 0.0038(8) 0.0015(9)
C2 0.0298(12) 0.0197(10) 0.0300(12) 0.0068(9) 0.0107(9) 0.0015(9)
C3 0.0284(12) 0.0152(10) 0.0379(13) -0.0044(9) 0.0103(9) -0.0015(9)
C4 0.0274(12) 0.0221(10) 0.0303(12) -0.0078(9) -0.0011(9) 0.0010(9)
C5 0.0273(12) 0.0186(10) 0.0225(11) 0.0018(8) 0.0007(9) 0.0050(9)
C6 0.0160(10) 0.0146(9) 0.0233(10) 0.0002(8) 0.0056(8) 0.0033(8)
C7 0.0196(11) 0.0173(9) 0.0226(11) 0.0018(8) 0.0038(8) 0.0022(8)
C8 0.0186(10) 0.0199(10) 0.0167(10) -0.0001(8) 0.0017(8) -0.0040(8)
C9 0.0200(11) 0.0152(9) 0.0168(10) 0.0000(8) -0.0011(8) -0.0010(8)
C10 0.0182(11) 0.0179(9) 0.0190(10) 0.0001(8) -0.0006(8) -0.0008(8)
C11 0.0162(10) 0.0181(10) 0.0185(10) 0.0013(8) -0.0004(8) -0.0001(8)
C12 0.0278(12) 0.0158(9) 0.0197(10) -0.0004(8) 0.0022(8) 0.0001(8)
C13 0.0287(12) 0.0217(10) 0.0141(10) -0.0012(8) 0.0017(8) -0.0013(9)
C14 0.0236(11) 0.0189(10) 0.0177(10) 0.0045(8) 0.0021(8) -0.0011(8)
C15 0.0262(12) 0.0150(9) 0.0247(11) 0.0001(8) 0.0037(8) 0.0020(9)
C16 0.0251(11) 0.0194(10) 0.0183(10) 0.0003(8) 0.0062(8) 0.0021(9)

loop_
_atom_type_symbol
_atom_type_description
_atom_type_scat_dispersion_real
_atom_type_scat_dispersion_imag
_atom_type_scat_source
C C 0.0033 0.0016 'International Tables Vol C Tables 4.2.6.8 and 6.1.1.4'
H H 0.0000 0.0000 'International Tables Vol C Tables 4.2.6.8 and 6.1.1.4'
N N 0.0061 0.0033 'International Tables Vol C Tables 4.2.6.8 and 6.1.1.4'
O O 0.0106 0.0060 'International Tables Vol C Tables 4.2.6.8 and 6.1.1.4'

loop_
_geom_angle_atom_site_label_1
_geom_angle_atom_site_label_2
_geom_angle_atom_site_label_3
_geom_angle
C8 N1 C7 122.38(17)
O2 N2 O3 122.65(17)
O2 N2 C14 118.68(17)
O3 N2 C14 118.68(16)
C6 C1 C2 120.71(18)
C3 C2 C1 119.94(19)
C4 C3 C2 119.82(19)
C3 C4 C5 120.11(19)
C4 C5 C6 120.72(18)
C1 C6 C5 118.71(17)
C1 C6 C7 120.41(17)
C5 C6 C7 120.84(17)
N1 C7 C6 113.69(16)
N1 C8 C9 127.08(19)
C8 C9 C10 119.20(17)
C8 C9 C11 119.04(18)
C10 C9 C11 121.50(17)
O1 C10 C9 125.44(18)
C12 C11 C16 116.94(17)
C12 C11 C9 121.45(17)
C16 C11 C9 121.56(17)
C13 C12 C11 121.73(18)
C12 C13 C14 119.29(18)
C15 C14 C13 121.24(18)
C15 C14 N2 119.14(17)
C13 C14 N2 119.61(18)
C14 C15 C16 119.02(17)
C15 C16 C11 121.71(18)

loop_
_geom_bond_atom_site_label_1
_geom_bond_atom_site_label_2
_geom_bond_distance
O1 C10 1.241(2)
O2 N2 1.231(2)
O3 N2 1.234(2)
N1 C8 1.311(2)
N1 C7 1.460(2)
N2 C14 1.450(2)
C1 C6 1.384(3)
C1 C2 1.388(3)
C2 C3 1.384(3)
C3 C4 1.380(3)
C4 C5 1.382(3)
C5 C6 1.393(3)
C6 C7 1.508(3)
C8 C9 1.399(3)
C9 C10 1.419(3)
C9 C11 1.471(3)
C11 C12 1.405(3)
C11 C16 1.409(3)
C12 C13 1.372(3)
C13 C14 1.385(3)
C14 C15 1.379(3)
C15 C16 1.380(3)

loop_
_geom_hbond_atom_site_label_D
_geom_hbond_atom_site_label_H
_geom_hbond_atom_site_label_A
_geom_hbond_distance_DH
_geom_hbond_distance_HA
_geom_hbond_distance_DA
_geom_hbond_angle_DHA
_geom_hbond_site_symmetry_A
N1 H901 O1 0.95(2) 1.97(2) 2.694(2) 131.1(18) .
N1 H901 O1 0.95(2) 2.24(2) 2.996(2) 136.1(18) 3_575
